data_7121520
loop_
_publ_author_name
'Kitamura, Ryo'
'Suzuki, Katsunori'
'Yamashita, Makoto'

_publ_section_title
;
 Dimerization of boryl- and amino-substituted acetylenes by
 B<sub>2</sub>C<sub>2</sub> four-membered ring formation.
;
_journal_issue 46
_journal_name_full 'Chemical communications (Cambridge, England)'
_journal_page_first 5819
_journal_page_last 5822
_journal_paper_doi 10.1039/c8cc02122h
_journal_volume 54
_journal_year 2018
_chemical_formula_moiety 'C36 H40 B2 N2'
_chemical_formula_sum 'C36 H40 B2 N2'
_chemical_formula_weight 522.32
_chemical_properties_physical Air-sensitive,Moisture-sensitive,Oxygen-sensitive
_space_group_crystal_system triclinic
_space_group_IT_number 2
_space_group_name_Hall '-P 1'
_space_group_name_H-M_alt 'P -1'
_symmetry_space_group_name_Hall '-P 1'
_symmetry_space_group_name_H-M 'P -1'
_atom_sites_solution_hydrogens geom
_audit_creation_method SHELXL-2014
_audit_update_record
;
2018-03-16 deposited with the CCDC.
2018-04-13 downloaded from the CCDC.
;
_cell_angle_alpha 62.343(8)
_cell_angle_beta 79.192(12)
_cell_angle_gamma 65.439(10)
_cell_formula_units_Z 1
_cell_length_a 9.3775(15)
_cell_length_b 9.7968(14)
_cell_length_c 10.2151(19)
_cell_measurement_reflns_used 2544
_cell_measurement_temperature 93(2)
_cell_measurement_theta_max 31.2666
_cell_measurement_theta_min 2.3881
_cell_volume 756.0(2)
_computing_cell_refinement 'RIGAKU CrystalClear'
_computing_data_collection 'RIGAKU CrystalClear'
_computing_data_reduction 'RIGAKU CrystalClear'
_computing_molecular_graphics 'Yadokari-XG 2009(Wakita Nemoto et al.)'
_computing_publication_material 'Yadokari-XG 2009(Wakita,Nemoto et al.)'
_computing_structure_refinement 'SHELXL-2014 (Sheldrick, 2014)'
_computing_structure_solution SIR-97
_diffrn_ambient_temperature 93(2)
_diffrn_detector_area_resol_mean 28.5714
_diffrn_measured_fraction_theta_full 0.981
_diffrn_measured_fraction_theta_max 0.962
_diffrn_measurement_device_type 'Rigaku VariMax Saturn'
_diffrn_measurement_method 'omega scans'
_diffrn_radiation_monochromator Confocal
_diffrn_radiation_source 'rotating-anode X-ray tube'
_diffrn_radiation_type MoK\a
_diffrn_radiation_wavelength 0.71075
_diffrn_reflns_av_R_equivalents 0.0237
_diffrn_reflns_av_unetI/netI 0.0528
_diffrn_reflns_Laue_measured_fraction_full 0.981
_diffrn_reflns_Laue_measured_fraction_max 0.962
_diffrn_reflns_limit_h_max 12
_diffrn_reflns_limit_h_min -10
_diffrn_reflns_limit_k_max 12
_diffrn_reflns_limit_k_min -12
_diffrn_reflns_limit_l_max 13
_diffrn_reflns_limit_l_min -10
_diffrn_reflns_number 6209
_diffrn_reflns_point_group_measured_fraction_full 0.981
_diffrn_reflns_point_group_measured_fraction_max 0.962
_diffrn_reflns_theta_full 25.242
_diffrn_reflns_theta_max 27.460
_diffrn_reflns_theta_min 3.272
_exptl_absorpt_coefficient_mu 0.065
_exptl_absorpt_correction_T_max 1.0000
_exptl_absorpt_correction_T_min 0.9096
_exptl_absorpt_correction_type multi-scan
_exptl_absorpt_process_details 'Jacobson, R. (1998) Private communication'
_exptl_crystal_colour Colorless
_exptl_crystal_density_diffrn 1.147
_exptl_crystal_description Prism
_exptl_crystal_F_000 280
_exptl_crystal_size_max 0.290
_exptl_crystal_size_mid 0.210
_exptl_crystal_size_min 0.170
_refine_diff_density_max 0.189
_refine_diff_density_min -0.338
_refine_diff_density_rms 0.072
_refine_ls_extinction_method none
_refine_ls_goodness_of_fit_ref 0.975
_refine_ls_hydrogen_treatment constr
_refine_ls_matrix_type full
_refine_ls_number_parameters 183
_refine_ls_number_reflns 3336
_refine_ls_number_restraints 0
_refine_ls_restrained_S_all 0.975
_refine_ls_R_factor_all 0.0631
_refine_ls_R_factor_gt 0.0464
_refine_ls_shift/su_max 0.000
_refine_ls_shift/su_mean 0.000
_refine_ls_structure_factor_coef Fsqd
_refine_ls_weighting_details 'w=1/[\s^2^(Fo^2^)+(0.0619P)^2^] where P=(Fo^2^+2Fc^2^)/3'
_refine_ls_weighting_scheme calc
_refine_ls_wR_factor_gt 0.1046
_refine_ls_wR_factor_ref 0.1102
_reflns_Friedel_coverage 0.000
_reflns_number_gt 2307
_reflns_number_total 3336
_reflns_threshold_expression 'I > 2\s(I)'
_cod_data_source_file c8cc02122h2.cif
_cod_data_source_block Et2NCCBPh2_dimer
_cod_depositor_comments
;
The following automatic conversions were performed:

'_exptl_absorpt_correction_type' value 'Multi-scan' changed to
'multi-scan' according to
/home/data/users/saulius/crontab/automatic-downloads/rss-feeds/RSC/lib/dictionaries/cif_core.dic
dictionary named 'cif_core.dic' version 2.4.2 from 2011-04-26.

Automatic conversion script
Id: cif_fix_values 4973 2017-02-22 13:04:09Z antanas 

 Adding full bibliography for 7121519--7121520.cif.
;
_cod_database_code 7121520
_shelx_space_group_comment
;
The symmetry employed for this shelxl refinement is uniquely defined
by the following loop, which should always be used as a source of
symmetry information in preference to the above space-group names.
They are only intended as comments.
;
_shelx_estimated_absorpt_t_min 0.981
_shelx_estimated_absorpt_t_max 0.989
_shelxl_version_number 2014-3

loop_
_space_group_symop_operation_xyz
'x, y, z'
'-x, -y, -z'

loop_
_atom_site_label
_atom_site_type_symbol
_atom_site_fract_x
_atom_site_fract_y
_atom_site_fract_z
_atom_site_U_iso_or_equiv
_atom_site_adp_type
_atom_site_occupancy
_atom_site_site_symmetry_order
_atom_site_calc_flag
_atom_site_refinement_flags_posn
_atom_site_refinement_flags_adp
C2 C 0.55721(15) 0.66913(15) 0.08802(13) 0.0169(3) Uani 1 1 d . .
C1 C 0.52575(14) 0.58627(15) 0.04351(13) 0.0156(3) Uani 1 1 d . .
C9 C 0.70450(14) 0.25748(15) 0.16481(13) 0.0151(3) Uani 1 1 d . .
N1 N 0.59167(13) 0.75496(13) 0.13375(12) 0.0211(3) Uani 1 1 d . .
C8 C 0.26835(15) 0.49243(17) 0.25548(14) 0.0226(3) Uani 1 1 d . .
H8 H 0.2607 0.6040 0.1968 0.027 Uiso 1 1 calc R U
C14 C 0.78106(15) 0.12821(16) 0.12216(14) 0.0196(3) Uani 1 1 d . .
H14 H 0.7308 0.1224 0.0534 0.023 Uiso 1 1 calc R U
C3 C 0.39590(14) 0.36372(16) 0.23574(13) 0.0163(3) Uani 1 1 d . .
C13 C 0.92848(16) 0.00739(17) 0.17679(14) 0.0235(3) Uani 1 1 d . .
H13 H 0.9764 -0.0798 0.1464 0.028 Uiso 1 1 calc R U
C6 C 0.16084(16) 0.29979(18) 0.44545(15) 0.0259(3) Uani 1 1 d . .
H6 H 0.0815 0.2785 0.5157 0.031 Uiso 1 1 calc R U
C10 C 0.78564(15) 0.26077(16) 0.26523(13) 0.0200(3) Uani 1 1 d . .
H10 H 0.7380 0.3467 0.2971 0.024 Uiso 1 1 calc R U
C11 C 0.93291(16) 0.14246(17) 0.31896(14) 0.0238(3) Uani 1 1 d . .
H11 H 0.9850 0.1488 0.3860 0.029 Uiso 1 1 calc R U
C4 C 0.40071(16) 0.20189(16) 0.32526(14) 0.0211(3) Uani 1 1 d . .
H4 H 0.4854 0.1111 0.3148 0.025 Uiso 1 1 calc R U
C12 C 1.00486(15) 0.01453(17) 0.27534(14) 0.0247(3) Uani 1 1 d . .
H12 H 1.1056 -0.0673 0.3129 0.030 Uiso 1 1 calc R U
B1 B 0.52988(17) 0.39296(18) 0.11339(15) 0.0154(3) Uani 1 1 d . .
C5 C 0.28550(17) 0.17001(18) 0.42894(15) 0.0253(3) Uani 1 1 d . .
H5 H 0.2926 0.0587 0.4885 0.030 Uiso 1 1 calc R U
C16 C 0.47000(19) 0.7403(2) 0.37563(15) 0.0350(4) Uani 1 1 d . .
H16 H 0.4420 0.6478 0.3918 0.052 Uiso 1 1 calc R U
H16A H 0.3922 0.8074 0.4228 0.052 Uiso 1 1 calc R U
H16B H 0.5737 0.6963 0.4186 0.052 Uiso 1 1 calc R U
C15 C 0.47315(18) 0.84754(18) 0.21165(15) 0.0294(3) Uani 1 1 d . .
H15 H 0.3683 0.8911 0.1687 0.035 Uiso 1 1 calc R U
H15A H 0.4963 0.9438 0.1960 0.035 Uiso 1 1 calc R U
C18 C 0.86280(18) 0.6626(2) 0.03920(17) 0.0352(4) Uani 1 1 d . .
H18 H 0.8735 0.5460 0.0843 0.053 Uiso 1 1 calc R U
H18A H 0.9657 0.6676 0.0358 0.053 Uiso 1 1 calc R U
H18B H 0.8210 0.7184 -0.0614 0.053 Uiso 1 1 calc R U
C7 C 0.15220(16) 0.46141(18) 0.35883(15) 0.0281(3) Uani 1 1 d . .
H7 H 0.0668 0.5514 0.3699 0.034 Uiso 1 1 calc R U
C17 C 0.75355(17) 0.7474(2) 0.12892(18) 0.0345(4) Uani 1 1 d . .
H17 H 0.7951 0.6878 0.2311 0.041 Uiso 1 1 calc R U
H17A H 0.7506 0.8622 0.0874 0.041 Uiso 1 1 calc R U

loop_
_atom_site_aniso_label
_atom_site_aniso_U_11
_atom_site_aniso_U_22
_atom_site_aniso_U_33
_atom_site_aniso_U_23
_atom_site_aniso_U_13
_atom_site_aniso_U_12
C2 0.0196(6) 0.0143(6) 0.0134(6) -0.0037(5) -0.0029(5) -0.0048(5)
C1 0.0131(6) 0.0171(6) 0.0175(6) -0.0091(5) 0.0016(5) -0.0053(5)
C9 0.0165(6) 0.0153(6) 0.0136(6) -0.0047(5) 0.0016(5) -0.0085(5)
N1 0.0246(6) 0.0193(6) 0.0249(6) -0.0132(5) -0.0037(5) -0.0074(5)
C8 0.0217(7) 0.0189(7) 0.0231(7) -0.0076(6) 0.0013(5) -0.0061(6)
C14 0.0200(7) 0.0188(7) 0.0194(7) -0.0083(6) -0.0007(5) -0.0065(6)
C3 0.0172(6) 0.0193(6) 0.0158(6) -0.0092(5) -0.0029(5) -0.0068(5)
C13 0.0216(7) 0.0200(7) 0.0233(7) -0.0086(6) 0.0020(5) -0.0045(6)
C6 0.0246(7) 0.0326(8) 0.0254(7) -0.0142(7) 0.0077(6) -0.0166(7)
C10 0.0234(7) 0.0192(7) 0.0182(7) -0.0068(6) -0.0016(5) -0.0097(6)
C11 0.0218(7) 0.0262(7) 0.0222(7) -0.0046(6) -0.0061(5) -0.0120(6)
C4 0.0230(7) 0.0202(7) 0.0247(7) -0.0127(6) 0.0024(5) -0.0096(6)
C12 0.0156(7) 0.0245(7) 0.0240(7) -0.0029(6) -0.0023(5) -0.0062(6)
B1 0.0172(7) 0.0143(7) 0.0159(7) -0.0072(6) -0.0021(5) -0.0055(6)
C5 0.0313(8) 0.0242(7) 0.0254(7) -0.0108(6) 0.0036(6) -0.0164(7)
C16 0.0355(9) 0.0406(9) 0.0306(9) -0.0197(8) -0.0025(7) -0.0098(8)
C15 0.0359(9) 0.0233(7) 0.0329(8) -0.0194(7) -0.0056(6) -0.0040(7)
C18 0.0283(8) 0.0424(10) 0.0384(9) -0.0139(8) 0.0035(7) -0.0220(8)
C7 0.0219(7) 0.0273(8) 0.0311(8) -0.0151(7) 0.0063(6) -0.0056(6)
C17 0.0298(8) 0.0345(9) 0.0500(10) -0.0220(8) -0.0094(7) -0.0136(7)

loop_
_atom_type_symbol
_atom_type_description
_atom_type_scat_dispersion_real
_atom_type_scat_dispersion_imag
_atom_type_scat_source
C C 0.0033 0.0016 'International Tables Vol C Tables 4.2.6.8 and 6.1.1.4'
H H 0.0000 0.0000 'International Tables Vol C Tables 4.2.6.8 and 6.1.1.4'
B B 0.0013 0.0007 'International Tables Vol C Tables 4.2.6.8 and 6.1.1.4'
N N 0.0061 0.0033 'International Tables Vol C Tables 4.2.6.8 and 6.1.1.4'

loop_
_geom_angle_atom_site_label_1
_geom_angle_atom_site_label_2
_geom_angle_atom_site_label_3
_geom_angle
_geom_angle_site_symmetry_3
C1 C2 N1 179.31(14) .
C2 C1 B1 136.58(12) .
C2 C1 B1 138.65(12) 2_665
B1 C1 B1 84.69(9) 2_665
C14 C9 C10 116.19(12) .
C14 C9 B1 124.33(11) .
C10 C9 B1 119.40(11) .
C2 N1 C15 120.28(11) .
C2 N1 C17 122.14(11) .
C15 N1 C17 117.09(11) .
C7 C8 C3 121.76(13) .
C7 C8 H8 119.1 .
C3 C8 H8 119.1 .
C13 C14 C9 122.38(12) .
C13 C14 H14 118.8 .
C9 C14 H14 118.8 .
C8 C3 C4 116.50(11) .
C8 C3 B1 123.82(12) .
C4 C3 B1 119.63(11) .
C12 C13 C14 119.86(13) .
C12 C13 H13 120.1 .
C14 C13 H13 120.1 .
C5 C6 C7 119.49(12) .
C5 C6 H6 120.3 .
C7 C6 H6 120.3 .
C11 C10 C9 121.92(13) .
C11 C10 H10 119.0 .
C9 C10 H10 119.0 .
C10 C11 C12 120.32(12) .
C10 C11 H11 119.8 .
C12 C11 H11 119.8 .
C5 C4 C3 122.05(13) .
C5 C4 H4 119.0 .
C3 C4 H4 119.0 .
C13 C12 C11 119.32(13) .
C13 C12 H12 120.3 .
C11 C12 H12 120.3 .
C9 B1 C3 115.15(10) .
C9 B1 C1 110.99(10) .
C3 B1 C1 112.19(10) .
C9 B1 C1 112.86(10) 2_665
C3 B1 C1 108.65(10) 2_665
C1 B1 C1 95.31(9) 2_665
C6 C5 C4 120.06(13) .
C6 C5 H5 120.0 .
C4 C5 H5 120.0 .
C15 C16 H16 109.5 .
C15 C16 H16A 109.5 .
H16 C16 H16A 109.5 .
C15 C16 H16B 109.5 .
H16 C16 H16B 109.5 .
H16A C16 H16B 109.5 .
N1 C15 C16 112.36(12) .
N1 C15 H15 109.1 .
C16 C15 H15 109.1 .
N1 C15 H15A 109.1 .
C16 C15 H15A 109.1 .
H15 C15 H15A 107.9 .
C17 C18 H18 109.5 .
C17 C18 H18A 109.5 .
H18 C18 H18A 109.5 .
C17 C18 H18B 109.5 .
H18 C18 H18B 109.5 .
H18A C18 H18B 109.5 .
C6 C7 C8 120.15(13) .
C6 C7 H7 119.9 .
C8 C7 H7 119.9 .
N1 C17 C18 113.64(11) .
N1 C17 H17 108.8 .
C18 C17 H17 108.8 .
N1 C17 H17A 108.8 .
C18 C17 H17A 108.8 .
H17 C17 H17A 107.7 .

loop_
_geom_bond_atom_site_label_1
_geom_bond_atom_site_label_2
_geom_bond_distance
_geom_bond_site_symmetry_2
C2 C1 1.2430(16) .
C2 N1 1.2949(16) .
C1 B1 1.6709(18) .
C1 B1 1.6747(18) 2_665
C9 C14 1.3958(17) .
C9 C10 1.4058(17) .
C9 B1 1.6086(19) .
N1 C15 1.4803(17) .
N1 C17 1.4812(18) .
C8 C7 1.3925(18) .
C8 C3 1.3975(18) .
C8 H8 0.9500 .
C14 C13 1.3927(18) .
C14 H14 0.9500 .
C3 C4 1.4007(18) .
C3 B1 1.6126(19) .
C13 C12 1.3816(19) .
C13 H13 0.9500 .
C6 C5 1.379(2) .
C6 C7 1.3843(19) .
C6 H6 0.9500 .
C10 C11 1.3838(19) .
C10 H10 0.9500 .
C11 C12 1.3882(19) .
C11 H11 0.9500 .
C4 C5 1.3895(18) .
C4 H4 0.9500 .
C12 H12 0.9500 .
B1 C1 1.6748(18) 2_665
C5 H5 0.9500 .
C16 C15 1.511(2) .
C16 H16 0.9800 .
C16 H16A 0.9800 .
C16 H16B 0.9800 .
C15 H15 0.9900 .
C15 H15A 0.9900 .
C18 C17 1.492(2) .
C18 H18 0.9800 .
C18 H18A 0.9800 .
C18 H18B 0.9800 .
C7 H7 0.9500 .
C17 H17 0.9900 .
C17 H17A 0.9900 .

loop_
_geom_torsion_atom_site_label_1
_geom_torsion_atom_site_label_2
_geom_torsion_atom_site_label_3
_geom_torsion_atom_site_label_4
_geom_torsion
_geom_torsion_site_symmetry_1
_geom_torsion_site_symmetry_4
C10 C9 C14 C13 0.85(18) . .
B1 C9 C14 C13 -175.82(11) . .
C7 C8 C3 C4 0.05(19) . .
C7 C8 C3 B1 177.45(12) . .
C9 C14 C13 C12 -0.91(19) . .
C14 C9 C10 C11 -0.11(18) . .
B1 C9 C10 C11 176.74(11) . .
C9 C10 C11 C12 -0.59(19) . .
C8 C3 C4 C5 -0.27(18) . .
B1 C3 C4 C5 -177.78(12) . .
C14 C13 C12 C11 0.18(19) . .
C10 C11 C12 C13 0.55(19) . .
C14 C9 B1 C3 102.86(13) . .
C10 C9 B1 C3 -73.72(14) . .
C14 C9 B1 C1 -128.31(12) . .
C10 C9 B1 C1 55.12(14) . .
C14 C9 B1 C1 -22.69(16) . 2_665
C10 C9 B1 C1 160.74(11) . 2_665
C8 C3 B1 C9 142.94(12) . .
C4 C3 B1 C9 -39.74(16) . .
C8 C3 B1 C1 14.70(17) . .
C4 C3 B1 C1 -167.98(11) . .
C8 C3 B1 C1 -89.37(14) . 2_665
C4 C3 B1 C1 87.94(13) . 2_665
C2 C1 B1 C9 -60.03(19) . .
B1 C1 B1 C9 116.97(12) 2_665 .
C2 C1 B1 C3 70.37(19) . .
B1 C1 B1 C3 -112.63(12) 2_665 .
C2 C1 B1 C1 -176.99(18) . 2_665
B1 C1 B1 C1 0.0 2_665 2_665
C7 C6 C5 C4 -0.5(2) . .
C3 C4 C5 C6 0.5(2) . .
C2 N1 C15 C16 85.89(15) . .
C17 N1 C15 C16 -86.28(16) . .
C5 C6 C7 C8 0.2(2) . .
C3 C8 C7 C6 0.0(2) . .
C2 N1 C17 C18 12.2(2) . .
C15 N1 C17 C18 -175.80(12) . .
